data_7014327
loop_
_publ_author_name
'Milanov, Andrian P.'
'Seidel, R\"udiger W'
'Barreca, Davide'
'Gasparotto, Alberto'
'Winter, Manuela'
'Feydt, J\"urgen'
'Irsen, Stephan'
'Becker, Hans-Werner'
'Devi, Anjana'

_publ_section_title
;
 Malonate complexes of dysprosium: synthesis, characterization and
 application for LI-MOCVD of dysprosium containing thin films.
;
_journal_issue 1
_journal_name_full 'Dalton transactions (Cambridge, England : 2003)'
_journal_page_first 62
_journal_page_last 78
_journal_paper_doi 10.1039/c0dt00455c
_journal_volume 40
_journal_year 2011
_chemical_formula_sum 'C18.5 H25 Dy O12'
_chemical_formula_weight 601.89
_chemical_name_systematic
;
?
;
_space_group_IT_number 2
_symmetry_cell_setting triclinic
_symmetry_space_group_name_Hall '-P 1'
_symmetry_space_group_name_H-M 'P -1'
_atom_sites_solution_hydrogens geom
_atom_sites_solution_primary direct
_atom_sites_solution_secondary difmap
_audit_creation_method SHELXL-97
_cell_angle_alpha 73.675(3)
_cell_angle_beta 84.554(2)
_cell_angle_gamma 88.970(2)
_cell_formula_units_Z 2
_cell_length_a 9.7969(3)
_cell_length_b 10.1177(3)
_cell_length_c 12.0404(4)
_cell_measurement_reflns_used 1500
_cell_measurement_temperature 113(2)
_cell_measurement_theta_max 27.498
_cell_measurement_theta_min 2.674
_cell_volume 1140.13(6)
_computing_cell_refinement 'CrysAlis RED 171_33_34d, Oxford Diffraction'
_computing_data_collection 'CrysAlis CCD 171_33_34d, Oxford Diffraction'
_computing_data_reduction 'CrysAlis RED 171_33_34d, Oxford Diffraction'
_computing_molecular_graphics SHELXL-97
_computing_publication_material SHELXL-97
_computing_structure_refinement 'SHELXL-97 (Sheldrick, 1997)'
_computing_structure_solution 'SHELXS-97 (Sheldrick, 1990)'
_diffrn_ambient_temperature 113(2)
_diffrn_measured_fraction_theta_full 0.982
_diffrn_measured_fraction_theta_max 0.982
_diffrn_measurement_device_type 'Sapphire2-CCD, Oxford Diffraction'
_diffrn_measurement_method '887 images at 1.0 deg. in \w and 17 sec.'
_diffrn_radiation_monochromator graphite
_diffrn_radiation_source 'Enhance (Mo) X-ray Source'
_diffrn_radiation_type MoK\a
_diffrn_radiation_wavelength 0.71073
_diffrn_reflns_av_R_equivalents 0.0390
_diffrn_reflns_av_sigmaI/netI 0.0566
_diffrn_reflns_limit_h_max 12
_diffrn_reflns_limit_h_min -12
_diffrn_reflns_limit_k_max 13
_diffrn_reflns_limit_k_min -13
_diffrn_reflns_limit_l_max 15
_diffrn_reflns_limit_l_min -15
_diffrn_reflns_number 17812
_diffrn_reflns_theta_full 27.59
_diffrn_reflns_theta_max 27.59
_diffrn_reflns_theta_min 3.10
_exptl_absorpt_coefficient_mu 3.336
_exptl_absorpt_correction_T_max 0.510
_exptl_absorpt_correction_T_min 0.430
_exptl_absorpt_correction_type empirical
_exptl_absorpt_process_details abspack
_exptl_crystal_colour colourless
_exptl_crystal_density_diffrn 1.753
_exptl_crystal_density_method 'not measured'
_exptl_crystal_description prism
_exptl_crystal_F_000 596
_exptl_crystal_size_max 0.25
_exptl_crystal_size_mid 0.22
_exptl_crystal_size_min 0.20
_refine_diff_density_max 2.096
_refine_diff_density_min -0.689
_refine_diff_density_rms 0.111
_refine_ls_extinction_method none
_refine_ls_goodness_of_fit_ref 0.916
_refine_ls_hydrogen_treatment constr
_refine_ls_matrix_type full
_refine_ls_number_parameters 292
_refine_ls_number_reflns 5193
_refine_ls_number_restraints 2
_refine_ls_restrained_S_all 0.916
_refine_ls_R_factor_all 0.0356
_refine_ls_R_factor_gt 0.0247
_refine_ls_shift/su_max 0.023
_refine_ls_shift/su_mean 0.003
_refine_ls_structure_factor_coef Fsqd
_refine_ls_weighting_details 'calc w=1/[\s^2^(Fo^2^)+(0.0126P)^2^+0.0000P] where P=(Fo^2^+2Fc^2^)/3'
_refine_ls_weighting_scheme calc
_refine_ls_wR_factor_gt 0.0389
_refine_ls_wR_factor_ref 0.0400
_reflns_number_gt 4313
_reflns_number_total 5193
_reflns_threshold_expression >2sigma(I)
_cod_data_source_file C0DT00455C.TXT
_cod_data_source_block cvd265
_cod_original_cell_volume 1140.14(6)
_cod_original_sg_symbol_H-M P-1
_cod_original_formula_sum 'C18.50 H25 Dy O12'
_cod_database_code 7014327

loop_
_symmetry_equiv_pos_as_xyz
'x, y, z'
'-x, -y, -z'

loop_
_atom_site_label
_atom_site_type_symbol
_atom_site_fract_x
_atom_site_fract_y
_atom_site_fract_z
_atom_site_U_iso_or_equiv
_atom_site_adp_type
_atom_site_occupancy
_atom_site_symmetry_multiplicity
_atom_site_calc_flag
_atom_site_refinement_flags
_atom_site_disorder_assembly
_atom_site_disorder_group
Dy1 Dy 0.922234(15) 0.000465(14) 0.157973(13) 0.01569(4) Uani 1 1 d . . .
O1 O 0.91900(19) -0.23108(18) 0.17699(15) 0.0185(4) Uani 1 1 d . . .
O2 O 1.04150(19) -0.10008(18) 0.31608(16) 0.0200(4) Uani 1 1 d . . .
O3 O 1.1239(2) -0.24558(19) 0.47201(16) 0.0245(5) Uani 1 1 d . . .
O4 O 0.9394(2) -0.4604(2) 0.23227(19) 0.0392(6) Uani 1 1 d . . .
O5 O 0.79236(18) 0.19374(18) 0.09326(15) 0.0178(4) Uani 1 1 d . . .
O6 O 0.74642(19) -0.02283(18) 0.29721(15) 0.0171(4) Uani 1 1 d . . .
O7 O 0.5329(2) -0.0311(2) 0.38280(17) 0.0213(5) Uani 1 1 d . . .
O8 O 0.61482(19) 0.33898(19) 0.05974(16) 0.0230(5) Uani 1 1 d . . .
O9 O 1.11955(18) 0.02837(18) 0.02839(15) 0.0157(4) Uani 1 1 d . . .
O10 O 1.05163(19) 0.17171(18) 0.19233(16) 0.0186(4) Uani 1 1 d . . .
O11 O 1.23386(19) 0.26240(19) 0.24367(16) 0.0219(5) Uani 1 1 d . . .
O12 O 1.31826(19) 0.07232(19) -0.06969(16) 0.0190(4) Uani 1 1 d . . .
C6 C 0.6308(3) 0.0327(3) 0.3001(2) 0.0177(7) Uani 1 1 d . . .
C5 C 0.5901(3) 0.1559(3) 0.2244(2) 0.0171(6) Uani 1 1 d . . .
H5A H 0.5030 0.1930 0.2404 0.020 Uiso 1 1 calc R . .
C70 C 0.5720(3) -0.1578(3) 0.4624(3) 0.0285(8) Uani 1 1 d . . .
H70A H 0.4938 -0.1957 0.5187 0.043 Uiso 1 1 calc R . .
H70B H 0.6483 -0.1400 0.5034 0.043 Uiso 1 1 calc R . .
H70C H 0.6006 -0.2240 0.4191 0.043 Uiso 1 1 calc R . .
C4 C 0.6740(3) 0.2257(3) 0.1261(2) 0.0174(6) Uani 1 1 d . . .
C8 C 1.2710(3) 0.1699(3) 0.0892(2) 0.0187(6) Uani 1 1 d . . .
H8A H 1.3620 0.2052 0.0787 0.022 Uiso 1 1 calc R . .
C7 C 1.2335(3) 0.0928(3) 0.0205(2) 0.0171(6) Uani 1 1 d . . .
C9 C 1.1762(3) 0.1983(3) 0.1764(2) 0.0173(6) Uani 1 1 d . . .
C3 C 1.0593(3) -0.2223(3) 0.3744(2) 0.0187(6) Uani 1 1 d . . .
C1 C 0.9581(3) -0.3361(3) 0.2499(3) 0.0231(7) Uani 1 1 d . . .
C120 C 1.4430(3) 0.1524(3) -0.1067(3) 0.0300(8) Uani 1 1 d . . .
H12A H 1.4927 0.1259 -0.1715 0.045 Uiso 1 1 calc R . .
H12B H 1.5005 0.1354 -0.0418 0.045 Uiso 1 1 calc R . .
H12C H 1.4207 0.2505 -0.1318 0.045 Uiso 1 1 calc R . .
C80 C 0.6879(3) 0.4072(3) -0.0503(2) 0.0276(7) Uani 1 1 d . . .
H80A H 0.6356 0.4870 -0.0903 0.041 Uiso 1 1 calc R . .
H80B H 0.7002 0.3431 -0.0981 0.041 Uiso 1 1 calc R . .
H80C H 0.7779 0.4380 -0.0374 0.041 Uiso 1 1 calc R . .
C40 C 0.8829(3) -0.4624(3) 0.1278(3) 0.0327(8) Uani 1 1 d . . .
H40A H 0.8748 -0.5579 0.1252 0.049 Uiso 1 1 calc R . .
H40B H 0.9430 -0.4105 0.0606 0.049 Uiso 1 1 calc R . .
H40C H 0.7919 -0.4204 0.1260 0.049 Uiso 1 1 calc R . .
C110 C 1.1453(3) 0.2838(3) 0.3405(3) 0.0272(7) Uani 1 1 d . . .
H11A H 1.1969 0.3311 0.3841 0.041 Uiso 1 1 calc R . .
H11B H 1.1121 0.1946 0.3917 0.041 Uiso 1 1 calc R . .
H11C H 1.0671 0.3402 0.3111 0.041 Uiso 1 1 calc R . .
C2 C 1.0224(3) -0.3413(3) 0.3489(3) 0.0282(7) Uani 1 1 d . . .
H2A H 1.0416 -0.4283 0.4003 0.034 Uiso 1 1 calc R . .
C30 C 1.1767(3) -0.1286(3) 0.4993(3) 0.0312(8) Uani 1 1 d . . .
H30A H 1.2205 -0.1593 0.5720 0.047 Uiso 1 1 calc R . .
H30B H 1.1014 -0.0662 0.5083 0.047 Uiso 1 1 calc R . .
H30C H 1.2443 -0.0802 0.4364 0.047 Uiso 1 1 calc R . .
C91 C 0.5082(5) 0.4956(6) 0.4459(4) 0.0336(17) Uani 0.50 1 d PGD A -1
C92 C 0.6135(4) 0.4680(5) 0.5185(4) 0.0323(8) Uani 0.50 1 d PGD A -1
H92A H 0.7020 0.4450 0.4902 0.039 Uiso 0.50 1 calc PR A -1
C93 C 0.5895(5) 0.4741(5) 0.6326(4) 0.0360(17) Uani 0.50 1 d PG A -1
H93A H 0.6616 0.4553 0.6822 0.043 Uiso 0.50 1 calc PR A -1
C94 C 0.4602(5) 0.5078(6) 0.6741(4) 0.0455(10) Uani 0.50 1 d PG A -1
H94A H 0.4438 0.5119 0.7521 0.055 Uiso 0.50 1 calc PR A -1
C95 C 0.3548(4) 0.5353(5) 0.6015(4) 0.0365(17) Uani 0.50 1 d PG A -1
H95A H 0.2663 0.5584 0.6298 0.044 Uiso 0.50 1 calc PR A -1
C96 C 0.3788(5) 0.5292(5) 0.4874(4) 0.0323(8) Uani 0.50 1 d PGD A -1
H96A H 0.3067 0.5481 0.4378 0.039 Uiso 0.50 1 calc PR A -1
C97 C 0.5345(9) 0.4875(10) 0.3235(7) 0.0455(10) Uani 0.50 1 d PD A -1
H97A H 0.6304 0.4626 0.3091 0.068 Uiso 0.50 1 calc PR A -1
H97B H 0.5163 0.5771 0.2696 0.068 Uiso 0.50 1 calc PR A -1
H97C H 0.4741 0.4174 0.3117 0.068 Uiso 0.50 1 calc PR A -1

loop_
_atom_site_aniso_label
_atom_site_aniso_U_11
_atom_site_aniso_U_22
_atom_site_aniso_U_33
_atom_site_aniso_U_23
_atom_site_aniso_U_13
_atom_site_aniso_U_12
Dy1 0.01299(7) 0.01642(7) 0.01805(7) -0.00503(5) -0.00285(5) 0.00039(5)
O1 0.0212(11) 0.0152(10) 0.0197(11) -0.0041(8) -0.0069(9) 0.0024(8)
O2 0.0206(12) 0.0168(10) 0.0234(11) -0.0053(9) -0.0086(9) 0.0020(9)
O3 0.0308(13) 0.0239(11) 0.0219(11) -0.0086(9) -0.0126(9) 0.0063(9)
O4 0.0670(17) 0.0165(11) 0.0413(14) -0.0105(10) -0.0346(12) 0.0072(11)
O5 0.0136(11) 0.0174(10) 0.0208(11) -0.0025(8) -0.0011(8) -0.0014(8)
O6 0.0144(11) 0.0179(10) 0.0177(11) -0.0034(8) -0.0014(8) 0.0033(8)
O7 0.0154(12) 0.0255(11) 0.0188(11) -0.0010(9) 0.0041(9) 0.0011(9)
O8 0.0227(12) 0.0203(11) 0.0222(11) 0.0015(9) -0.0063(9) 0.0058(9)
O9 0.0109(10) 0.0192(10) 0.0186(10) -0.0073(8) -0.0034(8) -0.0017(8)
O10 0.0141(11) 0.0197(10) 0.0240(11) -0.0091(9) -0.0018(9) -0.0001(9)
O11 0.0201(11) 0.0258(11) 0.0251(11) -0.0144(9) -0.0052(9) -0.0028(9)
O12 0.0129(11) 0.0246(11) 0.0203(11) -0.0081(9) 0.0013(9) -0.0049(9)
C6 0.0184(17) 0.0227(16) 0.0159(15) -0.0107(13) -0.0036(13) -0.0038(14)
C5 0.0131(16) 0.0194(15) 0.0188(16) -0.0051(12) -0.0037(12) 0.0039(12)
C70 0.032(2) 0.0212(17) 0.0268(18) -0.0004(14) 0.0069(15) -0.0039(15)
C4 0.0191(17) 0.0150(14) 0.0214(16) -0.0078(12) -0.0096(13) 0.0028(12)
C8 0.0106(15) 0.0238(16) 0.0230(16) -0.0083(13) -0.0030(12) -0.0025(12)
C7 0.0126(16) 0.0177(15) 0.0185(15) 0.0004(12) -0.0050(12) 0.0016(12)
C9 0.0198(17) 0.0120(14) 0.0205(15) -0.0034(12) -0.0080(13) 0.0020(12)
C3 0.0120(16) 0.0275(17) 0.0185(15) -0.0098(13) -0.0009(12) 0.0045(13)
C1 0.0260(18) 0.0174(15) 0.0278(17) -0.0084(13) -0.0056(14) 0.0019(13)
C120 0.0194(18) 0.0333(18) 0.038(2) -0.0132(15) 0.0082(15) -0.0084(15)
C80 0.0321(19) 0.0240(16) 0.0236(17) 0.0000(13) -0.0076(14) -0.0009(14)
C40 0.043(2) 0.0252(17) 0.039(2) -0.0189(15) -0.0203(16) 0.0056(15)
C110 0.0271(18) 0.0323(18) 0.0295(18) -0.0198(15) -0.0065(14) 0.0069(15)
C2 0.040(2) 0.0197(16) 0.0245(17) -0.0038(13) -0.0111(15) 0.0059(15)
C30 0.033(2) 0.0334(19) 0.0341(19) -0.0160(15) -0.0192(15) 0.0056(15)
C91 0.055(5) 0.009(3) 0.033(4) 0.000(3) -0.001(4) -0.006(3)
C92 0.028(2) 0.0204(17) 0.045(2) -0.0015(16) -0.0087(17) -0.0011(15)
C93 0.035(4) 0.022(3) 0.046(4) 0.003(3) -0.017(3) -0.006(3)
C94 0.067(3) 0.030(2) 0.036(2) -0.0058(17) -0.002(2) -0.002(2)
C95 0.029(4) 0.023(4) 0.053(5) -0.005(3) -0.001(3) -0.002(3)
C96 0.028(2) 0.0204(17) 0.045(2) -0.0015(16) -0.0087(17) -0.0011(15)
C97 0.067(3) 0.030(2) 0.036(2) -0.0058(17) -0.002(2) -0.002(2)

loop_
_atom_type_symbol
_atom_type_description
_atom_type_scat_dispersion_real
_atom_type_scat_dispersion_imag
_atom_type_scat_source
C C 0.0033 0.0016 'International Tables Vol C Tables 4.2.6.8 and 6.1.1.4'
H H 0.0000 0.0000 'International Tables Vol C Tables 4.2.6.8 and 6.1.1.4'
Dy Dy -0.1892 4.4098 'International Tables Vol C Tables 4.2.6.8 and 6.1.1.4'
O O 0.0106 0.0060 'International Tables Vol C Tables 4.2.6.8 and 6.1.1.4'

loop_
_geom_angle_atom_site_label_1
_geom_angle_atom_site_label_2
_geom_angle_atom_site_label_3
_geom_angle
_geom_angle_site_symmetry_1
_geom_angle_site_symmetry_3
_geom_angle_publ_flag
O6 Dy1 O1 91.09(6) . . ?
O6 Dy1 O5 75.85(6) . . ?
O1 Dy1 O5 140.32(6) . . ?
O6 Dy1 O2 82.10(6) . . ?
O1 Dy1 O2 74.23(6) . . ?
O5 Dy1 O2 138.01(6) . . ?
O6 Dy1 O10 101.43(6) . . ?
O1 Dy1 O10 142.28(7) . . ?
O5 Dy1 O10 77.40(6) . . ?
O2 Dy1 O10 72.52(6) . . ?
O6 Dy1 O9 173.80(7) . . ?
O1 Dy1 O9 90.74(6) . . ?
O5 Dy1 O9 106.27(6) . . ?
O2 Dy1 O9 92.71(6) . . ?
O10 Dy1 O9 73.65(6) . . ?
O6 Dy1 O9 119.31(6) . 2_755 ?
O1 Dy1 O9 72.57(6) . 2_755 ?
O5 Dy1 O9 81.49(6) . 2_755 ?
O2 Dy1 O9 140.37(6) . 2_755 ?
O10 Dy1 O9 127.24(6) . 2_755 ?
O9 Dy1 O9 66.88(7) . 2_755 ?
O6 Dy1 O12 71.90(6) . 2_755 ?
O1 Dy1 O12 69.83(6) . 2_755 ?
O5 Dy1 O12 70.50(6) . 2_755 ?
O2 Dy1 O12 134.57(6) . 2_755 ?
O10 Dy1 O12 147.88(6) . 2_755 ?
O9 Dy1 O12 114.28(6) . 2_755 ?
O9 Dy1 O12 47.46(5) 2_755 2_755 ?
O6 Dy1 Dy1 152.11(5) . 2_755 ?
O1 Dy1 Dy1 79.92(4) . 2_755 ?
O5 Dy1 Dy1 94.29(4) . 2_755 ?
O2 Dy1 Dy1 119.82(5) . 2_755 ?
O10 Dy1 Dy1 101.71(4) . 2_755 ?
O9 Dy1 Dy1 34.08(4) . 2_755 ?
O9 Dy1 Dy1 32.80(4) 2_755 2_755 ?
O12 Dy1 Dy1 80.22(4) 2_755 2_755 ?
C1 O1 Dy1 134.78(18) . . ?
C3 O2 Dy1 134.08(18) . . ?
C3 O3 C30 117.5(2) . . ?
C1 O4 C40 117.4(2) . . ?
C4 O5 Dy1 132.10(17) . . ?
C6 O6 Dy1 133.28(18) . . ?
C6 O7 C70 116.0(2) . . ?
C4 O8 C80 116.8(2) . . ?
C7 O9 Dy1 132.90(17) . . ?
C7 O9 Dy1 110.40(16) . 2_755 ?
Dy1 O9 Dy1 113.12(7) . 2_755 ?
C9 O10 Dy1 132.56(17) . . ?
C9 O11 C110 115.8(2) . . ?
C7 O12 C120 119.1(2) . . ?
C7 O12 Dy1 86.97(14) . 2_755 ?
C120 O12 Dy1 141.42(16) . 2_755 ?
O6 C6 O7 118.4(2) . . ?
O6 C6 C5 126.9(3) . . ?
O7 C6 C5 114.7(2) . . ?
C4 C5 C6 121.7(3) . . ?
C4 C5 H5A 119.2 . . ?
C6 C5 H5A 119.2 . . ?
O7 C70 H70A 109.5 . . ?
O7 C70 H70B 109.5 . . ?
H70A C70 H70B 109.5 . . ?
O7 C70 H70C 109.5 . . ?
H70A C70 H70C 109.5 . . ?
H70B C70 H70C 109.5 . . ?
O5 C4 O8 118.9(2) . . ?
O5 C4 C5 127.7(3) . . ?
O8 C4 C5 113.4(2) . . ?
C7 C8 C9 121.1(3) . . ?
C7 C8 H8A 119.5 . . ?
C9 C8 H8A 119.5 . . ?
O9 C7 O12 109.5(2) . . ?
O9 C7 C8 127.9(3) . . ?
O12 C7 C8 122.6(2) . . ?
O10 C9 O11 120.3(2) . . ?
O10 C9 C8 126.7(3) . . ?
O11 C9 C8 113.1(2) . . ?
O2 C3 O3 118.9(2) . . ?
O2 C3 C2 127.3(3) . . ?
O3 C3 C2 113.8(2) . . ?
O1 C1 O4 118.3(3) . . ?
O1 C1 C2 127.5(3) . . ?
O4 C1 C2 114.2(3) . . ?
O12 C120 H12A 109.5 . . ?
O12 C120 H12B 109.5 . . ?
H12A C120 H12B 109.5 . . ?
O12 C120 H12C 109.5 . . ?
H12A C120 H12C 109.5 . . ?
H12B C120 H12C 109.5 . . ?
O8 C80 H80A 109.5 . . ?
O8 C80 H80B 109.5 . . ?
H80A C80 H80B 109.5 . . ?
O8 C80 H80C 109.5 . . ?
H80A C80 H80C 109.5 . . ?
H80B C80 H80C 109.5 . . ?
O4 C40 H40A 109.5 . . ?
O4 C40 H40B 109.5 . . ?
H40A C40 H40B 109.5 . . ?
O4 C40 H40C 109.5 . . ?
H40A C40 H40C 109.5 . . ?
H40B C40 H40C 109.5 . . ?
O11 C110 H11A 109.5 . . ?
O11 C110 H11B 109.5 . . ?
H11A C110 H11B 109.5 . . ?
O11 C110 H11C 109.5 . . ?
H11A C110 H11C 109.5 . . ?
H11B C110 H11C 109.5 . . ?
C3 C2 C1 121.3(3) . . ?
C3 C2 H2A 119.3 . . ?
C1 C2 H2A 119.3 . . ?
O3 C30 H30A 109.5 . . ?
O3 C30 H30B 109.5 . . ?
H30A C30 H30B 109.5 . . ?
O3 C30 H30C 109.5 . . ?
H30A C30 H30C 109.5 . . ?
H30B C30 H30C 109.5 . . ?
C92 C91 C96 120.0 . . ?
C92 C91 C97 119.7(5) . . ?
C96 C91 C97 120.3(5) . . ?
C93 C92 C91 120.0 . . ?
C93 C92 H92A 120.0 . . ?
C91 C92 H92A 120.0 . . ?
C92 C93 C94 120.0 . . ?
C92 C93 H93A 120.0 . . ?
C94 C93 H93A 120.0 . . ?
C95 C94 C93 120.0 . . ?
C95 C94 H94A 120.0 . . ?
C93 C94 H94A 120.0 . . ?
C96 C95 C94 120.0 . . ?
C96 C95 H95A 120.0 . . ?
C94 C95 H95A 120.0 . . ?
C95 C96 C91 120.0 . . ?
C95 C96 H96A 120.0 . . ?
C91 C96 H96A 120.0 . . ?
C91 C97 H97A 109.5 . . ?
C91 C97 H97B 109.5 . . ?
H97A C97 H97B 109.5 . . ?
C91 C97 H97C 109.5 . . ?
H97A C97 H97C 109.5 . . ?
H97B C97 H97C 109.5 . . ?

loop_
_geom_bond_atom_site_label_1
_geom_bond_atom_site_label_2
_geom_bond_distance
_geom_bond_site_symmetry_2
_geom_bond_publ_flag
Dy1 O6 2.2533(18) . ?
Dy1 O1 2.2895(17) . ?
Dy1 O5 2.3005(18) . ?
Dy1 O2 2.3053(18) . ?
Dy1 O10 2.3155(18) . ?
Dy1 O9 2.3346(18) . ?
Dy1 O9 2.4154(18) 2_755 ?
Dy1 O12 2.8638(18) 2_755 ?
Dy1 Dy1 3.9639(3) 2_755 ?
O1 C1 1.254(3) . ?
O2 C3 1.256(3) . ?
O3 C3 1.349(3) . ?
O3 C30 1.432(3) . ?
O4 C1 1.351(3) . ?
O4 C40 1.427(3) . ?
O5 C4 1.256(3) . ?
O6 C6 1.257(3) . ?
O7 C6 1.344(3) . ?
O7 C70 1.439(3) . ?
O8 C4 1.355(3) . ?
O8 C80 1.438(3) . ?
O9 C7 1.285(3) . ?
O9 Dy1 2.4154(18) 2_755 ?
O10 C9 1.240(3) . ?
O11 C9 1.338(3) . ?
O11 C110 1.450(3) . ?
O12 C7 1.364(3) . ?
O12 C120 1.442(3) . ?
O12 Dy1 2.8638(18) 2_755 ?
C6 C5 1.399(4) . ?
C5 C4 1.394(4) . ?
C5 H5A 0.9500 . ?
C70 H70A 0.9800 . ?
C70 H70B 0.9800 . ?
C70 H70C 0.9800 . ?
C8 C7 1.364(4) . ?
C8 C9 1.423(4) . ?
C8 H8A 0.9500 . ?
C3 C2 1.386(4) . ?
C1 C2 1.388(4) . ?
C120 H12A 0.9800 . ?
C120 H12B 0.9800 . ?
C120 H12C 0.9800 . ?
C80 H80A 0.9800 . ?
C80 H80B 0.9800 . ?
C80 H80C 0.9800 . ?
C40 H40A 0.9800 . ?
C40 H40B 0.9800 . ?
C40 H40C 0.9800 . ?
C110 H11A 0.9800 . ?
C110 H11B 0.9800 . ?
C110 H11C 0.9800 . ?
C2 H2A 0.9500 . ?
C30 H30A 0.9800 . ?
C30 H30B 0.9800 . ?
C30 H30C 0.9800 . ?
C91 C92 1.3900 . ?
C91 C96 1.3900 . ?
C91 C97 1.497(6) . ?
C92 C93 1.3900 . ?
C92 H92A 0.9500 . ?
C93 C94 1.3900 . ?
C93 H93A 0.9500 . ?
C94 C95 1.3900 . ?
C94 H94A 0.9500 . ?
C95 C96 1.3900 . ?
C95 H95A 0.9500 . ?
C96 H96A 0.9500 . ?
C97 H97A 0.9800 . ?
C97 H97B 0.9800 . ?
C97 H97C 0.9800 . ?

loop_
_geom_torsion_atom_site_label_1
_geom_torsion_atom_site_label_2
_geom_torsion_atom_site_label_3
_geom_torsion_atom_site_label_4
_geom_torsion
_geom_torsion_site_symmetry_1
_geom_torsion_site_symmetry_2
_geom_torsion_site_symmetry_3
_geom_torsion_site_symmetry_4
_geom_torsion_publ_flag
O6 Dy1 O1 C1 -75.9(3) . . . . ?
O5 Dy1 O1 C1 -144.8(2) . . . . ?
O2 Dy1 O1 C1 5.6(3) . . . . ?
O10 Dy1 O1 C1 34.6(3) . . . . ?
O9 Dy1 O1 C1 98.2(3) . . . . ?
O9 Dy1 O1 C1 163.7(3) 2_755 . . . ?
O12 Dy1 O1 C1 -146.1(3) 2_755 . . . ?
Dy1 Dy1 O1 C1 130.7(3) 2_755 . . . ?
O6 Dy1 O2 C3 83.8(2) . . . . ?
O1 Dy1 O2 C3 -9.6(2) . . . . ?
O5 Dy1 O2 C3 142.2(2) . . . . ?
O10 Dy1 O2 C3 -171.5(3) . . . . ?
O9 Dy1 O2 C3 -99.6(2) . . . . ?
O9 Dy1 O2 C3 -43.6(3) 2_755 . . . ?
O12 Dy1 O2 C3 29.0(3) 2_755 . . . ?
Dy1 Dy1 O2 C3 -77.8(2) 2_755 . . . ?
O6 Dy1 O5 C4 -11.9(2) . . . . ?
O1 Dy1 O5 C4 62.2(3) . . . . ?
O2 Dy1 O5 C4 -72.4(2) . . . . ?
O10 Dy1 O5 C4 -117.3(2) . . . . ?
O9 Dy1 O5 C4 174.1(2) . . . . ?
O9 Dy1 O5 C4 111.3(2) 2_755 . . . ?
O12 Dy1 O5 C4 63.6(2) 2_755 . . . ?
Dy1 Dy1 O5 C4 141.6(2) 2_755 . . . ?
O1 Dy1 O6 C6 -124.9(2) . . . . ?
O5 Dy1 O6 C6 17.2(2) . . . . ?
O2 Dy1 O6 C6 161.2(2) . . . . ?
O10 Dy1 O6 C6 90.9(2) . . . . ?
O9 Dy1 O6 C6 127.9(6) . . . . ?
O9 Dy1 O6 C6 -54.3(2) 2_755 . . . ?
O12 Dy1 O6 C6 -56.5(2) 2_755 . . . ?
Dy1 Dy1 O6 C6 -54.6(3) 2_755 . . . ?
O6 Dy1 O9 C7 -26.0(7) . . . . ?
O1 Dy1 O9 C7 -133.2(2) . . . . ?
O5 Dy1 O9 C7 83.1(2) . . . . ?
O2 Dy1 O9 C7 -59.0(2) . . . . ?
O10 Dy1 O9 C7 11.9(2) . . . . ?
O9 Dy1 O9 C7 156.1(3) 2_755 . . . ?
O12 Dy1 O9 C7 158.6(2) 2_755 . . . ?
Dy1 Dy1 O9 C7 156.1(3) 2_755 . . . ?
O6 Dy1 O9 Dy1 177.9(6) . . . 2_755 ?
O1 Dy1 O9 Dy1 70.65(8) . . . 2_755 ?
O5 Dy1 O9 Dy1 -73.01(8) . . . 2_755 ?
O2 Dy1 O9 Dy1 144.90(8) . . . 2_755 ?
O10 Dy1 O9 Dy1 -144.20(9) . . . 2_755 ?
O9 Dy1 O9 Dy1 0.0 2_755 . . 2_755 ?
O12 Dy1 O9 Dy1 2.52(9) 2_755 . . 2_755 ?
O6 Dy1 O10 C9 150.8(2) . . . . ?
O1 Dy1 O10 C9 43.8(3) . . . . ?
O5 Dy1 O10 C9 -136.7(2) . . . . ?
O2 Dy1 O10 C9 73.0(2) . . . . ?
O9 Dy1 O10 C9 -25.3(2) . . . . ?
O9 Dy1 O10 C9 -67.8(3) 2_755 . . . ?
O12 Dy1 O10 C9 -135.1(2) 2_755 . . . ?
Dy1 Dy1 O10 C9 -44.9(2) 2_755 . . . ?
Dy1 O6 C6 O7 160.12(15) . . . . ?
Dy1 O6 C6 C5 -19.1(4) . . . . ?
C70 O7 C6 O6 1.0(3) . . . . ?
C70 O7 C6 C5 -179.7(3) . . . . ?
O6 C6 C5 C4 6.9(4) . . . . ?
O7 C6 C5 C4 -172.3(2) . . . . ?
Dy1 O5 C4 O8 -169.93(16) . . . . ?
Dy1 O5 C4 C5 8.4(4) . . . . ?
C80 O8 C4 O5 5.8(4) . . . . ?
C80 O8 C4 C5 -172.7(2) . . . . ?
C6 C5 C4 O5 -1.8(4) . . . . ?
C6 C5 C4 O8 176.6(2) . . . . ?
Dy1 O9 C7 O12 177.70(15) . . . . ?
Dy1 O9 C7 O12 -25.7(2) 2_755 . . . ?
Dy1 O9 C7 C8 -1.6(4) . . . . ?
Dy1 O9 C7 C8 154.9(2) 2_755 . . . ?
C120 O12 C7 O9 170.1(2) . . . . ?
Dy1 O12 C7 O9 20.10(19) 2_755 . . . ?
C120 O12 C7 C8 -10.5(4) . . . . ?
Dy1 O12 C7 C8 -160.5(3) 2_755 . . . ?
C9 C8 C7 O9 -5.9(4) . . . . ?
C9 C8 C7 O12 174.8(2) . . . . ?
Dy1 O10 C9 O11 -151.98(18) . . . . ?
Dy1 O10 C9 C8 29.3(4) . . . . ?
C110 O11 C9 O10 6.2(4) . . . . ?
C110 O11 C9 C8 -174.9(2) . . . . ?
C7 C8 C9 O10 -7.9(4) . . . . ?
C7 C8 C9 O11 173.2(2) . . . . ?
Dy1 O2 C3 O3 -172.49(16) . . . . ?
Dy1 O2 C3 C2 9.2(4) . . . . ?
C30 O3 C3 O2 -4.0(4) . . . . ?
C30 O3 C3 C2 174.5(2) . . . . ?
Dy1 O1 C1 O4 -179.75(17) . . . . ?
Dy1 O1 C1 C2 -0.9(5) . . . . ?
C40 O4 C1 O1 3.3(4) . . . . ?
C40 O4 C1 C2 -175.6(3) . . . . ?
O2 C3 C2 C1 0.0(5) . . . . ?
O3 C3 C2 C1 -178.4(3) . . . . ?
O1 C1 C2 C3 -4.2(5) . . . . ?
O4 C1 C2 C3 174.6(3) . . . . ?
C96 C91 C92 C93 0.0 . . . . ?
C97 C91 C92 C93 -179.4(7) . . . . ?
C91 C92 C93 C94 0.0 . . . . ?
C92 C93 C94 C95 0.0 . . . . ?
C93 C94 C95 C96 0.0 . . . . ?
C94 C95 C96 C91 0.0 . . . . ?
C92 C91 C96 C95 0.0 . . . . ?
C97 C91 C96 C95 179.4(7) . . . . ?
